data_4069260
loop_
_publ_author_name
'Ho, Chien-Chang'
'Chatterjee, Sandipan'
'Wu, Tzu-Liang'
'Chan, Kai-Ting'
'Chang, Yu-Wei'
'Hsiao, Tsun-Hung'
'Lee, Hon Man'

_publ_section_title
;
 Direct Arylation Mediated by Palladium Complexes with Rigid
 Phosphine-Functionalized N-Heterocyclic Carbenes
;
_journal_issue 9
_journal_name_full Organometallics
_journal_page_first 2837
_journal_paper_doi 10.1021/om900112y
_journal_volume 28
_journal_year 2009
_chemical_formula_moiety 'C23 H33 I2 N2 P Pd, C H Cl3 '
_chemical_formula_sum 'C24 H34 Cl3 I2 N2 P Pd'
_chemical_formula_weight 848.05
_space_group_IT_number 2
_symmetry_cell_setting triclinic
_symmetry_Int_Tables_number 2
_symmetry_space_group_name_Hall '-P 1'
_symmetry_space_group_name_H-M 'P -1'
_atom_sites_solution_hydrogens geom
_atom_sites_solution_primary direct
_atom_sites_solution_secondary difmap
_audit_creation_method SHELXL-97
_cell_angle_alpha 101.3740(10)
_cell_angle_beta 100.1470(10)
_cell_angle_gamma 96.7930(10)
_cell_formula_units_Z 2
_cell_length_a 10.3898(2)
_cell_length_b 12.2079(2)
_cell_length_c 12.3724(2)
_cell_measurement_reflns_used 2.4
_cell_measurement_temperature 150(2)
_cell_measurement_theta_max 4133
_cell_measurement_theta_min 24.4
_cell_volume 1495.24(5)
_computing_cell_refinement 'SAINT v6.280a (Bruker, 2004)'
_computing_data_collection 'APEX2 v1.0-22 (Bruker, 2004)'
_computing_data_reduction 'SAINT v6.280a (Bruker, 2004)'
_computing_molecular_graphics 'SHELXTL 5.1'
_computing_publication_material 'SHELXTL 5.1'
_computing_structure_refinement 'SHELXTL 5.1'
_computing_structure_solution 'SHELXTL 5.1 (Sheldrick, 1998)'
_diffrn_ambient_temperature 150(2)
_diffrn_measured_fraction_theta_full 0.994
_diffrn_measured_fraction_theta_max 0.994
_diffrn_measurement_device_type 'Bruker SMART APEX II'
_diffrn_measurement_method \w
_diffrn_radiation_monochromator graphite
_diffrn_radiation_probe x-ray
_diffrn_radiation_type MoK\a
_diffrn_radiation_wavelength 0.71073
_diffrn_reflns_av_R_equivalents 0.0362
_diffrn_reflns_av_sigmaI/netI 0.0542
_diffrn_reflns_limit_h_max 13
_diffrn_reflns_limit_h_min -14
_diffrn_reflns_limit_k_max 16
_diffrn_reflns_limit_k_min -16
_diffrn_reflns_limit_l_max 16
_diffrn_reflns_limit_l_min -16
_diffrn_reflns_number 21635
_diffrn_reflns_theta_full 28.65
_diffrn_reflns_theta_max 28.65
_diffrn_reflns_theta_min 1.72
_diffrn_source 'fine-focus sealed tube'
_diffrn_standards_decay_% 0
_diffrn_standards_interval_count 0
_diffrn_standards_interval_time 0
_diffrn_standards_number 0
_exptl_absorpt_coefficient_mu 3.023
_exptl_absorpt_correction_T_max 0.8635
_exptl_absorpt_correction_T_min 0.6434
_exptl_absorpt_correction_type multi-scan
_exptl_absorpt_process_details 'SADABS 2.10 (Sheldrick, 2003)'
_exptl_crystal_colour brown
_exptl_crystal_density_diffrn 1.884
_exptl_crystal_density_method 'not measured'
_exptl_crystal_description needle
_exptl_crystal_F_000 820
_exptl_crystal_size_max 0.16
_exptl_crystal_size_mid 0.09
_exptl_crystal_size_min 0.05
_refine_diff_density_max 2.296
_refine_diff_density_min -4.913
_refine_diff_density_rms 0.255
_refine_ls_extinction_method none
_refine_ls_goodness_of_fit_ref 1.021
_refine_ls_hydrogen_treatment constr
_refine_ls_matrix_type full
_refine_ls_number_parameters 309
_refine_ls_number_reflns 7636
_refine_ls_number_restraints 0
_refine_ls_restrained_S_all 1.021
_refine_ls_R_factor_all 0.0812
_refine_ls_R_factor_gt 0.0602
_refine_ls_shift/su_max 0.002
_refine_ls_shift/su_mean 0.000
_refine_ls_structure_factor_coef Fsqd
_refine_ls_weighting_details 'calc w=1/[\s^2^(Fo^2^)+(0.0812P)^2^+25.1800P] where P=(Fo^2^+2Fc^2^)/3'
_refine_ls_weighting_scheme calc
_refine_ls_wR_factor_gt 0.1704
_refine_ls_wR_factor_ref 0.1839
_reflns_number_gt 5856
_reflns_number_total 7636
_reflns_threshold_expression I>2\s
_cod_data_source_file om900112y_si_001.cif
_cod_data_source_block 8
_cod_original_cell_volume 1495.24(4)
_cod_database_code 4069260

loop_
_symmetry_equiv_pos_as_xyz
'x, y, z'
'-x, -y, -z'

loop_
_atom_site_label
_atom_site_type_symbol
_atom_site_fract_x
_atom_site_fract_y
_atom_site_fract_z
_atom_site_U_iso_or_equiv
_atom_site_adp_type
_atom_site_occupancy
_atom_site_symmetry_multiplicity
_atom_site_calc_flag
_atom_site_refinement_flags
_atom_site_disorder_assembly
_atom_site_disorder_group
C1 C 0.3905(7) 0.7415(7) 0.5668(7) 0.0226(15) Uani 1 1 d . . .
C2 C 0.1778(10) 0.7683(9) 0.5611(9) 0.041(2) Uani 1 1 d . . .
H2 H 0.1003 0.8028 0.5544 0.050 Uiso 1 1 calc R . .
C3 C 0.1858(8) 0.6649(9) 0.5788(9) 0.036(2) Uani 1 1 d . . .
H3 H 0.1159 0.6123 0.5883 0.044 Uiso 1 1 calc R . .
C4 C 0.3350(10) 0.9291(8) 0.5325(9) 0.038(2) Uani 1 1 d . . .
H4A H 0.4262 0.9619 0.5707 0.058 Uiso 1 1 calc R . .
H4B H 0.2742 0.9777 0.5611 0.058 Uiso 1 1 calc R . .
H4C H 0.3257 0.9230 0.4513 0.058 Uiso 1 1 calc R . .
C5 C 0.3764(8) 0.5556(6) 0.6183(7) 0.0249(16) Uani 1 1 d . . .
H5A H 0.4574 0.5463 0.5877 0.030 Uiso 1 1 calc R . .
H5B H 0.3134 0.4839 0.5903 0.030 Uiso 1 1 calc R . .
C6 C 0.4105(8) 0.5826(6) 0.7443(7) 0.0214(15) Uani 1 1 d . . .
C7 C 0.3290(9) 0.5237(7) 0.7994(8) 0.0296(18) Uani 1 1 d . . .
H7 H 0.2606 0.4645 0.7566 0.035 Uiso 1 1 calc R . .
C8 C 0.3470(10) 0.5509(8) 0.9175(8) 0.0324(19) Uani 1 1 d . . .
H8 H 0.2915 0.5096 0.9539 0.039 Uiso 1 1 calc R . .
C9 C 0.4452(10) 0.6378(8) 0.9808(7) 0.0306(18) Uani 1 1 d . . .
H9 H 0.4568 0.6578 1.0605 0.037 Uiso 1 1 calc R . .
C10 C 0.5274(8) 0.6956(7) 0.9244(7) 0.0238(15) Uani 1 1 d . . .
H10 H 0.5966 0.7539 0.9676 0.029 Uiso 1 1 calc R . .
C11 C 0.5111(8) 0.6706(6) 0.8076(6) 0.0194(14) Uani 1 1 d . . .
C12 C 0.7774(8) 0.6696(6) 0.7706(7) 0.0217(15) Uani 1 1 d . . .
H12 H 0.8487 0.7059 0.7383 0.026 Uiso 1 1 calc R . .
C13 C 0.7426(9) 0.5461(7) 0.7060(7) 0.0297(18) Uani 1 1 d . . .
H13A H 0.7077 0.5425 0.6254 0.036 Uiso 1 1 calc R . .
H13B H 0.6731 0.5060 0.7358 0.036 Uiso 1 1 calc R . .
C14 C 0.8669(10) 0.4880(8) 0.7183(9) 0.037(2) Uani 1 1 d . . .
H14A H 0.8417 0.4066 0.6816 0.045 Uiso 1 1 calc R . .
H14B H 0.9314 0.5218 0.6793 0.045 Uiso 1 1 calc R . .
C15 C 0.9314(12) 0.5001(10) 0.8402(10) 0.046(3) Uani 1 1 d . . .
H15A H 1.0142 0.4671 0.8442 0.056 Uiso 1 1 calc R . .
H15B H 0.8715 0.4574 0.8767 0.056 Uiso 1 1 calc R . .
C16 C 0.9630(11) 0.6234(10) 0.9035(9) 0.045(3) Uani 1 1 d . . .
H16A H 1.0291 0.6650 0.8714 0.054 Uiso 1 1 calc R . .
H16B H 1.0018 0.6280 0.9836 0.054 Uiso 1 1 calc R . .
C17 C 0.8366(9) 0.6787(8) 0.8952(7) 0.0307(18) Uani 1 1 d . . .
H17A H 0.7717 0.6397 0.9304 0.037 Uiso 1 1 calc R . .
H17B H 0.8585 0.7591 0.9355 0.037 Uiso 1 1 calc R . .
C18 C 0.6837(7) 0.8861(6) 0.8366(6) 0.0201(14) Uani 1 1 d . . .
H18 H 0.6998 0.8766 0.9161 0.024 Uiso 1 1 calc R . .
C19 C 0.8111(8) 0.9490(7) 0.8189(7) 0.0259(16) Uani 1 1 d . . .
H19A H 0.7974 0.9629 0.7419 0.031 Uiso 1 1 calc R . .
H19B H 0.8823 0.9022 0.8269 0.031 Uiso 1 1 calc R . .
C20 C 0.8524(9) 1.0620(7) 0.9055(7) 0.0286(17) Uani 1 1 d . . .
H20A H 0.9339 1.1032 0.8919 0.034 Uiso 1 1 calc R . .
H20B H 0.8722 1.0476 0.9822 0.034 Uiso 1 1 calc R . .
C21 C 0.7421(10) 1.1352(8) 0.8976(9) 0.035(2) Uani 1 1 d . . .
H21A H 0.7679 1.2047 0.9583 0.043 Uiso 1 1 calc R . .
H21B H 0.7306 1.1580 0.8244 0.043 Uiso 1 1 calc R . .
C22 C 0.6122(9) 1.0714(8) 0.9082(9) 0.036(2) Uani 1 1 d . . .
H22A H 0.5418 1.1183 0.8966 0.043 Uiso 1 1 calc R . .
H22B H 0.6205 1.0580 0.9853 0.043 Uiso 1 1 calc R . .
C23 C 0.5722(8) 0.9580(7) 0.8230(7) 0.0269(17) Uani 1 1 d . . .
H23A H 0.5552 0.9709 0.7456 0.032 Uiso 1 1 calc R . .
H23B H 0.4897 0.9172 0.8353 0.032 Uiso 1 1 calc R . .
C24 C 0.8412(10) 0.8614(8) 0.2713(8) 0.037(2) Uani 1 1 d . . .
H24 H 0.7802 0.8390 0.3201 0.044 Uiso 1 1 calc R A 1
Cl1 Cl 0.9746(2) 0.9596(2) 0.3553(2) 0.0400(6) Uani 0.942(5) 1 d P B 1
Cl2 Cl 0.8932(6) 0.7404(3) 0.2034(4) 0.0758(15) Uani 0.942(5) 1 d P B 1
Cl3 Cl 0.7546(4) 0.9251(4) 0.1706(3) 0.0613(9) Uani 0.942(5) 1 d P B 1
Cl1A Cl 1.027(4) 0.824(4) 0.328(4) 0.0400(6) Uani 0.058(5) 1 d P B 2
Cl2A Cl 0.798(10) 0.749(5) 0.170(7) 0.0758(15) Uani 0.058(5) 1 d P B 2
Cl3A Cl 0.792(6) 0.974(6) 0.218(5) 0.0613(9) Uani 0.058(5) 1 d P B 2
I1 I 0.82000(6) 0.75789(6) 0.52625(6) 0.04184(19) Uani 1 1 d . . .
I2 I 0.49822(5) 0.74702(5) 0.33960(4) 0.02665(15) Uani 1 1 d . . .
N1 N 0.3033(7) 0.8164(6) 0.5543(6) 0.0269(15) Uani 1 1 d . . .
N2 N 0.3162(7) 0.6491(6) 0.5807(6) 0.0243(14) Uani 1 1 d . . .
P1 P 0.63421(19) 0.74387(16) 0.74355(16) 0.0176(4) Uani 1 1 d . . .
Pd1 Pd 0.57807(5) 0.75158(5) 0.55721(5) 0.01665(14) Uani 1 1 d . . .

loop_
_atom_site_aniso_label
_atom_site_aniso_U_11
_atom_site_aniso_U_22
_atom_site_aniso_U_33
_atom_site_aniso_U_23
_atom_site_aniso_U_13
_atom_site_aniso_U_12
C1 0.018(3) 0.027(4) 0.021(4) 0.004(3) -0.001(3) 0.004(3)
C2 0.028(5) 0.051(6) 0.046(6) 0.008(5) 0.008(4) 0.015(4)
C3 0.018(4) 0.046(5) 0.042(5) 0.006(4) 0.007(4) -0.002(4)
C4 0.041(5) 0.031(5) 0.048(6) 0.013(4) 0.010(4) 0.017(4)
C5 0.032(4) 0.017(3) 0.022(4) 0.000(3) 0.002(3) -0.003(3)
C6 0.027(4) 0.016(3) 0.021(4) 0.003(3) 0.006(3) 0.003(3)
C7 0.035(4) 0.022(4) 0.030(4) 0.006(3) 0.009(4) -0.003(3)
C8 0.042(5) 0.031(4) 0.031(5) 0.013(4) 0.018(4) 0.003(4)
C9 0.047(5) 0.032(4) 0.018(4) 0.007(3) 0.016(4) 0.011(4)
C10 0.033(4) 0.022(4) 0.018(4) 0.004(3) 0.009(3) 0.004(3)
C11 0.026(4) 0.016(3) 0.017(3) 0.004(3) 0.007(3) 0.004(3)
C12 0.023(4) 0.021(4) 0.021(4) 0.005(3) 0.002(3) 0.008(3)
C13 0.035(5) 0.028(4) 0.025(4) 0.003(3) 0.002(3) 0.013(3)
C14 0.039(5) 0.034(5) 0.039(5) 0.005(4) 0.006(4) 0.020(4)
C15 0.054(6) 0.050(6) 0.048(6) 0.024(5) 0.012(5) 0.031(5)
C16 0.042(5) 0.063(7) 0.030(5) 0.015(5) -0.007(4) 0.026(5)
C17 0.038(5) 0.039(5) 0.017(4) 0.010(3) 0.001(3) 0.015(4)
C18 0.021(3) 0.019(3) 0.019(3) 0.003(3) 0.004(3) 0.000(3)
C19 0.026(4) 0.021(4) 0.028(4) 0.000(3) 0.008(3) 0.001(3)
C20 0.030(4) 0.022(4) 0.028(4) 0.001(3) 0.002(3) -0.004(3)
C21 0.038(5) 0.026(4) 0.038(5) 0.006(4) 0.002(4) 0.001(4)
C22 0.032(5) 0.025(4) 0.043(5) -0.009(4) 0.004(4) 0.008(3)
C23 0.027(4) 0.022(4) 0.028(4) -0.004(3) 0.006(3) 0.005(3)
C24 0.035(5) 0.039(5) 0.029(5) -0.003(4) 0.014(4) -0.009(4)
Cl1 0.0321(12) 0.0455(14) 0.0354(13) 0.0007(11) 0.0053(10) -0.0057(10)
Cl2 0.126(4) 0.0282(14) 0.084(3) -0.0029(15) 0.074(3) -0.0004(18)
Cl3 0.0508(18) 0.089(3) 0.0369(17) 0.0151(17) -0.0050(14) 0.0010(17)
Cl1A 0.0321(12) 0.0455(14) 0.0354(13) 0.0007(11) 0.0053(10) -0.0057(10)
Cl2A 0.126(4) 0.0282(14) 0.084(3) -0.0029(15) 0.074(3) -0.0004(18)
Cl3A 0.0508(18) 0.089(3) 0.0369(17) 0.0151(17) -0.0050(14) 0.0010(17)
I1 0.0342(3) 0.0524(4) 0.0385(4) 0.0136(3) 0.0066(3) 0.0007(3)
I2 0.0326(3) 0.0293(3) 0.0169(2) 0.00676(19) 0.00127(19) 0.0036(2)
N1 0.018(3) 0.032(4) 0.032(4) 0.005(3) 0.006(3) 0.010(3)
N2 0.023(3) 0.026(3) 0.021(3) 0.003(3) 0.001(3) 0.001(3)
P1 0.0201(9) 0.0173(8) 0.0142(8) 0.0020(7) 0.0022(7) 0.0021(7)
Pd1 0.0176(3) 0.0185(3) 0.0139(3) 0.00327(19) 0.00313(19) 0.00370(19)

loop_
_atom_type_symbol
_atom_type_description
_atom_type_scat_dispersion_real
_atom_type_scat_dispersion_imag
_atom_type_scat_source
C C 0.0033 0.0016 'International Tables Vol C Tables 4.2.6.8 and 6.1.1.4'
H H 0.0000 0.0000 'International Tables Vol C Tables 4.2.6.8 and 6.1.1.4'
N N 0.0061 0.0033 'International Tables Vol C Tables 4.2.6.8 and 6.1.1.4'
P P 0.1023 0.0942 'International Tables Vol C Tables 4.2.6.8 and 6.1.1.4'
Pd Pd -0.9988 1.0072 'International Tables Vol C Tables 4.2.6.8 and 6.1.1.4'
I I -0.4742 1.8119 'International Tables Vol C Tables 4.2.6.8 and 6.1.1.4'
Cl Cl 0.1484 0.1585 'International Tables Vol C Tables 4.2.6.8 and 6.1.1.4'

loop_
_geom_angle_atom_site_label_1
_geom_angle_atom_site_label_2
_geom_angle_atom_site_label_3
_geom_angle
N2 C1 N1 104.2(7)
N2 C1 Pd1 124.4(6)
N1 C1 Pd1 131.2(6)
C3 C2 N1 107.5(8)
C3 C2 H2 126.2
N1 C2 H2 126.2
C2 C3 N2 106.5(8)
C2 C3 H3 126.7
N2 C3 H3 126.7
N1 C4 H4A 109.5
N1 C4 H4B 109.5
H4A C4 H4B 109.5
N1 C4 H4C 109.5
H4A C4 H4C 109.5
H4B C4 H4C 109.5
N2 C5 C6 108.8(6)
N2 C5 H5A 109.9
C6 C5 H5A 109.9
N2 C5 H5B 109.9
C6 C5 H5B 109.9
H5A C5 H5B 108.3
C7 C6 C11 119.6(7)
C7 C6 C5 117.2(7)
C11 C6 C5 122.9(7)
C6 C7 C8 120.8(8)
C6 C7 H7 119.6
C8 C7 H7 119.6
C9 C8 C7 120.2(8)
C9 C8 H8 119.9
C7 C8 H8 119.9
C8 C9 C10 118.5(8)
C8 C9 H9 120.8
C10 C9 H9 120.8
C11 C10 C9 122.4(8)
C11 C10 H10 118.8
C9 C10 H10 118.8
C10 C11 C6 118.5(7)
C10 C11 P1 118.5(6)
C6 C11 P1 122.7(6)
C13 C12 C17 111.1(7)
C13 C12 P1 110.2(5)
C17 C12 P1 115.2(6)
C13 C12 H12 106.6
C17 C12 H12 106.6
P1 C12 H12 106.6
C12 C13 C14 110.0(7)
C12 C13 H13A 109.7
C14 C13 H13A 109.7
C12 C13 H13B 109.7
C14 C13 H13B 109.7
H13A C13 H13B 108.2
C15 C14 C13 111.9(8)
C15 C14 H14A 109.2
C13 C14 H14A 109.2
C15 C14 H14B 109.2
C13 C14 H14B 109.2
H14A C14 H14B 107.9
C14 C15 C16 111.7(8)
C14 C15 H15A 109.3
C16 C15 H15A 109.3
C14 C15 H15B 109.3
C16 C15 H15B 109.3
H15A C15 H15B 107.9
C15 C16 C17 110.6(9)
C15 C16 H16A 109.5
C17 C16 H16A 109.5
C15 C16 H16B 109.5
C17 C16 H16B 109.5
H16A C16 H16B 108.1
C12 C17 C16 108.7(7)
C12 C17 H17A 109.9
C16 C17 H17A 109.9
C12 C17 H17B 109.9
C16 C17 H17B 109.9
H17A C17 H17B 108.3
C19 C18 C23 109.9(7)
C19 C18 P1 113.0(5)
C23 C18 P1 111.2(5)
C19 C18 H18 107.5
C23 C18 H18 107.5
P1 C18 H18 107.5
C18 C19 C20 110.1(7)
C18 C19 H19A 109.6
C20 C19 H19A 109.6
C18 C19 H19B 109.6
C20 C19 H19B 109.6
H19A C19 H19B 108.2
C19 C20 C21 110.9(7)
C19 C20 H20A 109.5
C21 C20 H20A 109.5
C19 C20 H20B 109.5
C21 C20 H20B 109.5
H20A C20 H20B 108.1
C22 C21 C20 111.2(7)
C22 C21 H21A 109.4
C20 C21 H21A 109.4
C22 C21 H21B 109.4
C20 C21 H21B 109.4
H21A C21 H21B 108.0
C21 C22 C23 112.2(8)
C21 C22 H22A 109.2
C23 C22 H22A 109.2
C21 C22 H22B 109.2
C23 C22 H22B 109.2
H22A C22 H22B 107.9
C22 C23 C18 109.7(7)
C22 C23 H23A 109.7
C18 C23 H23A 109.7
C22 C23 H23B 109.7
C18 C23 H23B 109.7
H23A C23 H23B 108.2
Cl2A C24 Cl3A 107(4)
Cl3A C24 Cl2 129(2)
Cl2A C24 Cl1 145(3)
Cl3A C24 Cl1 86(2)
Cl2 C24 Cl1 111.6(6)
Cl2A C24 Cl3 83(3)
Cl2 C24 Cl3 109.8(5)
Cl1 C24 Cl3 109.0(6)
Cl2A C24 Cl1A 95(4)
Cl3A C24 Cl1A 132(2)
Cl2 C24 Cl1A 59.1(12)
Cl1 C24 Cl1A 55.4(12)
Cl3 C24 Cl1A 141.8(13)
Cl2A C24 H24 97.6
Cl3A C24 H24 109.8
Cl2 C24 H24 108.8
Cl1 C24 H24 108.8
Cl3 C24 H24 108.8
Cl1A C24 H24 109.3
C1 N1 C2 110.1(8)
C1 N1 C4 125.6(7)
C2 N1 C4 124.3(8)
C1 N2 C3 111.6(7)
C1 N2 C5 121.8(7)
C3 N2 C5 125.2(7)
C18 P1 C12 105.6(3)
C18 P1 C11 104.6(3)
C12 P1 C11 102.5(4)
C18 P1 Pd1 111.9(3)
C12 P1 Pd1 111.9(3)
C11 P1 Pd1 119.1(3)
C1 Pd1 P1 90.4(2)
C1 Pd1 I1 175.1(2)
P1 Pd1 I1 94.07(5)
C1 Pd1 I2 86.6(2)
P1 Pd1 I2 175.55(5)
I1 Pd1 I2 88.85(3)

loop_
_geom_bond_atom_site_label_1
_geom_bond_atom_site_label_2
_geom_bond_distance
C1 N2 1.348(10)
C1 N1 1.372(10)
C1 Pd1 1.964(8)
C2 C3 1.333(15)
C2 N1 1.389(12)
C2 H2 0.9500
C3 N2 1.388(11)
C3 H3 0.9500
C4 N1 1.464(12)
C4 H4A 0.9800
C4 H4B 0.9800
C4 H4C 0.9800
C5 N2 1.479(11)
C5 C6 1.497(11)
C5 H5A 0.9900
C5 H5B 0.9900
C6 C7 1.397(11)
C6 C11 1.406(10)
C7 C8 1.406(13)
C7 H7 0.9500
C8 C9 1.383(13)
C8 H8 0.9500
C9 C10 1.406(12)
C9 H9 0.9500
C10 C11 1.392(10)
C10 H10 0.9500
C11 P1 1.852(8)
C12 C13 1.529(11)
C12 C17 1.533(11)
C12 P1 1.847(8)
C12 H12 1.0000
C13 C14 1.543(12)
C13 H13A 0.9900
C13 H13B 0.9900
C14 C15 1.509(15)
C14 H14A 0.9900
C14 H14B 0.9900
C15 C16 1.521(16)
C15 H15A 0.9900
C15 H15B 0.9900
C16 C17 1.542(13)
C16 H16A 0.9900
C16 H16B 0.9900
C17 H17A 0.9900
C17 H17B 0.9900
C18 C19 1.522(11)
C18 C23 1.540(11)
C18 P1 1.844(8)
C18 H18 1.0000
C19 C20 1.533(11)
C19 H19A 0.9900
C19 H19B 0.9900
C20 C21 1.535(13)
C20 H20A 0.9900
C20 H20B 0.9900
C21 C22 1.516(14)
C21 H21A 0.9900
C21 H21B 0.9900
C22 C23 1.527(11)
C22 H22A 0.9900
C22 H22B 0.9900
C23 H23A 0.9900
C23 H23B 0.9900
C24 Cl2A 1.62(6)
C24 Cl3A 1.73(7)
C24 Cl2 1.743(11)
C24 Cl1 1.746(9)
C24 Cl3 1.767(12)
C24 Cl1A 2.07(5)
C24 H24 1.0000
I1 Pd1 2.6031(9)
I2 Pd1 2.6613(7)
P1 Pd1 2.2999(19)
